data_4000075
loop_
_publ_author_name
'Pivovar, Adam M.'
'Holman, K. Travis'
'Ward, Michael D.'

_publ_section_title
;
 Shape-Selective Separation of Molecular Isomers with Tunable
 Hydrogen-Bonded Host Frameworks
;
_journal_issue 9
_journal_name_full 'Chemistry of Materials'
_journal_page_first 3018
_journal_paper_doi 10.1021/cm0104452
_journal_volume 13
_journal_year 2001
_chemical_formula_sum 'C26 H32 N6 O6 S2'
_chemical_formula_weight 588.70
_chemical_name_common bis(guanidinium)(4,4'-biphenyldisulfonate).(2,6-dimethylnaphthalene)
_chemical_name_systematic
; 
 ? 
;
_space_group_IT_number 15
_symmetry_cell_setting monoclinic
_symmetry_space_group_name_Hall '-C 2yc'
_symmetry_space_group_name_H-M 'C 1 2/c 1'
_atom_sites_solution_hydrogens geom
_atom_sites_solution_primary direct
_atom_sites_solution_secondary difmap
_audit_creation_method SHELXL-97
_cell_angle_alpha 90.00
_cell_angle_beta 109.611(3)
_cell_angle_gamma 90.00
_cell_formula_units_Z 4
_cell_length_a 31.569(2)
_cell_length_b 7.3560(5)
_cell_length_c 12.7025(9)
_cell_measurement_reflns_used 3594
_cell_measurement_temperature 173(2)
_cell_volume 2778.7(3)
_computing_cell_refinement 'SAINT, Bruker'
_computing_data_collection 'SMART, Bruker (or Siemens)'
_computing_data_reduction 'SAINT, Bruker'
_computing_molecular_graphics 'XSEED, L. Barbour (1999); http://www.lbarbour.com/xseed'
_computing_structure_refinement 'SHELXL-97 (Sheldrick, 1997)'
_computing_structure_solution 'SHELXS-97 (Sheldrick, 1990)'
_diffrn_ambient_temperature 173(2)
_diffrn_measured_fraction_theta_full 0.999
_diffrn_measured_fraction_theta_max 0.999
_diffrn_measurement_device_type 'SMART platform CCD, Bruker (or Siemens)'
_diffrn_measurement_method 'omega scans'
_diffrn_radiation_monochromator graphite
_diffrn_radiation_source 'fine-focus sealed tube'
_diffrn_radiation_type MoK\a
_diffrn_radiation_wavelength 0.71073
_diffrn_reflns_av_R_equivalents 0.0701
_diffrn_reflns_av_sigmaI/netI 0.0481
_diffrn_reflns_limit_h_max 37
_diffrn_reflns_limit_h_min -37
_diffrn_reflns_limit_k_max 8
_diffrn_reflns_limit_k_min -8
_diffrn_reflns_limit_l_max 14
_diffrn_reflns_limit_l_min -15
_diffrn_reflns_number 10099
_diffrn_reflns_theta_full 25.00
_diffrn_reflns_theta_max 25.00
_diffrn_reflns_theta_min 1.37
_exptl_absorpt_coefficient_mu 0.244
_exptl_absorpt_correction_T_max 0.9736
_exptl_absorpt_correction_T_min 0.9282
_exptl_absorpt_correction_type 'simulated psi-scans'
_exptl_absorpt_process_details 'SADABS, G. Sheldrick (1999)'
_exptl_crystal_colour colorless
_exptl_crystal_density_diffrn 1.407
_exptl_crystal_density_method 'not measured'
_exptl_crystal_description plate
_exptl_crystal_F_000 1240
_exptl_crystal_size_max 0.31
_exptl_crystal_size_mid 0.16
_exptl_crystal_size_min 0.11
_refine_diff_density_max 0.321
_refine_diff_density_min -0.548
_refine_diff_density_rms 0.068
_refine_ls_extinction_method none
_refine_ls_goodness_of_fit_ref 1.005
_refine_ls_hydrogen_treatment mixed
_refine_ls_matrix_type full
_refine_ls_number_parameters 182
_refine_ls_number_reflns 2450
_refine_ls_number_restraints 0
_refine_ls_restrained_S_all 1.005
_refine_ls_R_factor_all 0.0659
_refine_ls_R_factor_gt 0.0453
_refine_ls_shift/su_max 0.001
_refine_ls_shift/su_mean 0.000
_refine_ls_structure_factor_coef Fsqd
_refine_ls_weighting_details 'calc w=1/[\s^2^(Fo^2^)+(0.0802P)^2^+0.0000P] where P=(Fo^2^+2Fc^2^)/3'
_refine_ls_weighting_scheme calc
_refine_ls_wR_factor_gt 0.1161
_refine_ls_wR_factor_ref 0.1235
_reflns_number_gt 1858
_reflns_number_total 2450
_reflns_threshold_expression >2sigma(I)
_cod_data_source_file cm0104452.cif
_cod_data_source_block g:\users\travis\99266
_cod_depositor_comments
;
The following automatic conversions were performed:
'_atom_site_symetry_multiplicity' tag replaced with
'_atom_site_symmetry_multiplicity'.

Automatic conversion script
Id: cif_correct_tags 1440 2010-10-19 06:21:57Z saulius 
;
_cod_original_sg_symbol_H-M c2/c
_cod_database_code 4000075

loop_
_symmetry_equiv_pos_as_xyz
'x, y, z'
'-x, y, -z+1/2'
'x+1/2, y+1/2, z'
'-x+1/2, y+1/2, -z+1/2'
'-x, -y, -z'
'x, -y, z-1/2'
'-x+1/2, -y+1/2, -z'
'x+1/2, -y+1/2, z-1/2'

loop_
_atom_site_label
_atom_site_type_symbol
_atom_site_fract_x
_atom_site_fract_y
_atom_site_fract_z
_atom_site_U_iso_or_equiv
_atom_site_adp_type
_atom_site_occupancy
_atom_site_symmetry_multiplicity
_atom_site_calc_flag
_atom_site_refinement_flags
S1 S 0.176257(18) 0.19042(8) 0.84237(5) 0.0220(2) Uani 1 1 d .
O1 O 0.18401(5) 0.1962(2) 0.73537(13) 0.0249(4) Uani 1 1 d .
N1 N 0.20573(6) 0.5475(3) 0.64178(16) 0.0255(5) Uani 1 1 d .
H1A H 0.2041 0.4425 0.6734 0.031 Uiso 1 1 calc R
H1B H 0.2075 0.5505 0.5741 0.031 Uiso 1 1 calc R
C1 C 0.11765(7) 0.1536(3) 0.81128(19) 0.0210(5) Uani 1 1 d .
O2 O 0.19907(5) 0.0384(2) 0.91255(13) 0.0271(4) Uani 1 1 d .
N2 N 0.20731(6) 0.8602(3) 0.64769(16) 0.0278(5) Uani 1 1 d .
H2A H 0.2068 0.9622 0.6834 0.033 Uiso 1 1 calc R
H2B H 0.2090 0.8634 0.5800 0.033 Uiso 1 1 calc R
C2 C 0.09837(8) 0.1966(3) 0.8917(2) 0.0257(6) Uani 1 1 d .
H2 H 0.1166 0.2402 0.9629 0.031 Uiso 1 1 calc R
O3 O 0.18646(5) 0.3630(2) 0.90249(13) 0.0280(4) Uani 1 1 d .
N3 N 0.20290(7) 0.6979(3) 0.79777(17) 0.0322(5) Uani 1 1 d .
H3A H 0.2013 0.5933 0.8298 0.039 Uiso 1 1 calc R
H3B H 0.2028 0.8004 0.8334 0.039 Uiso 1 1 calc R
C3 C 0.05246(7) 0.1755(3) 0.8681(2) 0.0250(6) Uani 1 1 d .
H3 H 0.0395 0.2052 0.9234 0.030 Uiso 1 1 calc R
C4 C 0.02506(7) 0.1115(3) 0.76413(19) 0.0225(5) Uani 1 1 d .
C5 C 0.04503(7) 0.0631(3) 0.6853(2) 0.0256(5) Uani 1 1 d .
H5 H 0.0269 0.0165 0.6149 0.031 Uiso 1 1 calc R
C6 C 0.09128(7) 0.0824(3) 0.7086(2) 0.0244(5) Uani 1 1 d .
H6 H 0.1046 0.0473 0.6549 0.029 Uiso 1 1 calc R
C7 C 0.20550(7) 0.7012(3) 0.6961(2) 0.0227(5) Uani 1 1 d .
C8 C 0.07378(8) 0.3809(3) 0.4848(2) 0.0258(6) Uani 1 1 d .
C9 C 0.08440(8) 0.4823(3) 0.5852(2) 0.0277(6) Uani 1 1 d .
H9 H 0.1150 0.4935 0.6315 0.033 Uiso 1 1 calc R
C10 C 0.05191(8) 0.5641(3) 0.6170(2) 0.0264(6) Uani 1 1 d .
H10 H 0.0602 0.6307 0.6850 0.032 Uiso 1 1 calc R
C11 C 0.00576(7) 0.5512(3) 0.55015(19) 0.0241(5) Uani 1 1 d .
C12 C 0.02928(8) 0.3640(3) 0.4199(2) 0.0269(6) Uani 1 1 d .
H12 H 0.0216 0.2939 0.3533 0.032 Uiso 1 1 calc R
C13 C 0.11064(8) 0.2959(3) 0.4498(2) 0.0325(6) Uani 1 1 d .
H13A H 0.0974 0.2096 0.3889 0.049 Uiso 1 1 calc R
H13B H 0.1318 0.2318 0.5136 0.049 Uiso 1 1 calc R
H13C H 0.1266 0.3912 0.4244 0.049 Uiso 1 1 calc R

loop_
_atom_site_aniso_label
_atom_site_aniso_U_11
_atom_site_aniso_U_22
_atom_site_aniso_U_33
_atom_site_aniso_U_23
_atom_site_aniso_U_13
_atom_site_aniso_U_12
S1 0.0148(3) 0.0262(4) 0.0241(4) -0.0004(3) 0.0052(2) -0.0003(2)
O1 0.0178(8) 0.0294(10) 0.0278(9) -0.0004(8) 0.0078(7) -0.0013(7)
N1 0.0245(11) 0.0266(11) 0.0266(11) -0.0020(9) 0.0101(9) -0.0023(8)
C1 0.0144(11) 0.0221(12) 0.0247(13) 0.0010(10) 0.0041(10) -0.0003(9)
O2 0.0196(8) 0.0328(10) 0.0271(9) 0.0027(8) 0.0053(7) 0.0047(7)
N2 0.0311(11) 0.0280(12) 0.0246(12) -0.0007(9) 0.0097(9) -0.0016(9)
C2 0.0200(12) 0.0300(14) 0.0243(13) -0.0041(11) 0.0037(10) 0.0002(10)
O3 0.0217(8) 0.0304(10) 0.0316(10) -0.0044(8) 0.0086(7) -0.0048(7)
N3 0.0442(13) 0.0257(12) 0.0297(12) 0.0001(10) 0.0164(10) 0.0012(10)
C3 0.0190(12) 0.0301(14) 0.0275(14) -0.0037(11) 0.0099(10) 0.0014(10)
C4 0.0182(12) 0.0208(12) 0.0276(14) 0.0005(11) 0.0063(10) -0.0004(9)
C5 0.0192(12) 0.0290(13) 0.0268(13) -0.0035(11) 0.0052(10) -0.0042(10)
C6 0.0209(12) 0.0271(13) 0.0267(14) -0.0004(11) 0.0101(11) 0.0015(10)
C7 0.0123(11) 0.0298(14) 0.0244(13) 0.0002(11) 0.0039(10) 0.0006(9)
C8 0.0236(12) 0.0234(13) 0.0290(14) 0.0043(11) 0.0071(11) 0.0002(10)
C9 0.0188(12) 0.0300(14) 0.0304(14) 0.0019(12) 0.0030(11) -0.0029(10)
C10 0.0246(13) 0.0297(14) 0.0222(13) -0.0014(11) 0.0040(10) -0.0043(10)
C11 0.0206(12) 0.0274(13) 0.0232(13) 0.0022(10) 0.0058(10) -0.0031(10)
C12 0.0240(13) 0.0287(13) 0.0269(14) -0.0024(11) 0.0070(11) -0.0055(10)
C13 0.0233(13) 0.0370(16) 0.0372(15) -0.0023(13) 0.0102(12) -0.0009(11)

loop_
_atom_type_symbol
_atom_type_description
_atom_type_scat_dispersion_real
_atom_type_scat_dispersion_imag
_atom_type_scat_source
C C 0.0033 0.0016 'International Tables Vol C Tables 4.2.6.8 and 6.1.1.4'
H H 0.0000 0.0000 'International Tables Vol C Tables 4.2.6.8 and 6.1.1.4'
N N 0.0061 0.0033 'International Tables Vol C Tables 4.2.6.8 and 6.1.1.4'
O O 0.0106 0.0060 'International Tables Vol C Tables 4.2.6.8 and 6.1.1.4'
S S 0.1246 0.1234 'International Tables Vol C Tables 4.2.6.8 and 6.1.1.4'

loop_
_geom_angle_atom_site_label_1
_geom_angle_atom_site_label_2
_geom_angle_atom_site_label_3
_geom_angle
_geom_angle_site_symmetry_1
_geom_angle_site_symmetry_3
O1 S1 O2 112.83(9) . .
O1 S1 O3 112.63(10) . .
O2 S1 O3 111.68(10) . .
O1 S1 C1 106.54(10) . .
O2 S1 C1 106.39(10) . .
O3 S1 C1 106.19(10) . .
C2 C1 C6 120.2(2) . .
C2 C1 S1 118.81(17) . .
C6 C1 S1 121.04(17) . .
C3 C2 C1 119.9(2) . .
C2 C3 C4 120.9(2) . .
C3 C4 C5 118.6(2) . .
C3 C4 C4 119.7(2) . 2_556
C5 C4 C4 121.5(3) . 2_556
C6 C5 C4 120.9(2) . .
C1 C6 C5 119.4(2) . .
N3 C7 N1 120.4(2) . .
N3 C7 N2 119.5(2) . .
N1 C7 N2 120.1(2) . .
C12 C8 C9 118.2(2) . .
C12 C8 C13 121.2(2) . .
C9 C8 C13 120.6(2) . .
C10 C9 C8 121.7(2) . .
C9 C10 C11 121.0(2) . .
C11 C11 C10 118.3(3) 5_566 .
C11 C11 C12 118.9(3) 5_566 5_566
C10 C11 C12 122.8(2) . 5_566
C8 C12 C11 121.8(2) . 5_566

loop_
_geom_bond_atom_site_label_1
_geom_bond_atom_site_label_2
_geom_bond_distance
_geom_bond_site_symmetry_2
S1 O1 1.4603(16) .
S1 O2 1.4607(16) .
S1 O3 1.4609(17) .
S1 C1 1.778(2) .
N1 C7 1.325(3) .
C1 C2 1.390(3) .
C1 C6 1.393(3) .
N2 C7 1.332(3) .
C2 C3 1.386(3) .
N3 C7 1.322(3) .
C3 C4 1.395(3) .
C4 C5 1.396(3) .
C4 C4 1.500(4) 2_556
C5 C6 1.396(3) .
C8 C12 1.375(3) .
C8 C9 1.417(3) .
C8 C13 1.513(3) .
C9 C10 1.363(3) .
C10 C11 1.422(3) .
C11 C11 1.418(4) 5_566
C11 C12 1.428(3) 5_566
C12 C11 1.428(3) 5_566
